data_4083655
loop_
_publ_author_name
'Alhomaidan, Osamah'
'Hollink, Emily'
'Stephan, Douglas W.'

_publ_section_title
;
 Main Group Heterocycles from Lithiated Phosphinimines
;
_journal_issue 12
_journal_name_full Organometallics
_journal_page_first 3041
_journal_paper_doi 10.1021/om070154o
_journal_volume 26
_journal_year 2007
_chemical_formula_sum 'C36 H37 B F10 N P'
_chemical_formula_weight 715.45
_space_group_IT_number 9
_symmetry_cell_setting monoclinic
_symmetry_space_group_name_Hall 'C -2yc'
_symmetry_space_group_name_H-M 'C 1 c 1'
_atom_sites_solution_hydrogens geom
_atom_sites_solution_primary direct
_atom_sites_solution_secondary difmap
_audit_creation_method SHELXL-97
_cell_angle_alpha 90.00
_cell_angle_beta 94.344(2)
_cell_angle_gamma 90.00
_cell_formula_units_Z 4
_cell_length_a 12.3506(19)
_cell_length_b 23.052(4)
_cell_length_c 12.2362(19)
_cell_measurement_temperature 296(2)
_cell_measurement_theta_max 25.0
_cell_measurement_theta_min 2.0
_cell_volume 3473.7(10)
_computing_structure_refinement 'SHELXL-97 (Sheldrick, 1997)'
_computing_structure_solution 'SHELXS-97 (Sheldrick, 1990)'
_diffrn_ambient_temperature 296(2)
_diffrn_measured_fraction_theta_full 0.999
_diffrn_measured_fraction_theta_max 0.999
_diffrn_radiation_monochromator graphite
_diffrn_radiation_source 'fine-focus sealed tube'
_diffrn_radiation_type MoK\a
_diffrn_radiation_wavelength 0.71073
_diffrn_reflns_av_R_equivalents 0.0341
_diffrn_reflns_av_sigmaI/netI 0.0382
_diffrn_reflns_limit_h_max 14
_diffrn_reflns_limit_h_min -14
_diffrn_reflns_limit_k_max 27
_diffrn_reflns_limit_k_min -27
_diffrn_reflns_limit_l_max 14
_diffrn_reflns_limit_l_min -14
_diffrn_reflns_number 16594
_diffrn_reflns_theta_full 25.00
_diffrn_reflns_theta_max 25.00
_diffrn_reflns_theta_min 1.77
_exptl_absorpt_coefficient_mu 0.160
_exptl_absorpt_correction_T_max 1.00000
_exptl_absorpt_correction_T_min 0.785328
_exptl_absorpt_correction_type empirical
_exptl_crystal_density_diffrn 1.368
_exptl_crystal_density_method 'not measured'
_exptl_crystal_F_000 1480
_exptl_crystal_size_max 0.28
_exptl_crystal_size_mid 0.26
_exptl_crystal_size_min 0.25
_refine_diff_density_max 0.378
_refine_diff_density_min -0.205
_refine_diff_density_rms 0.045
_refine_ls_abs_structure_details 'Flack H D (1983), Acta Cryst. A39, 876-881'
_refine_ls_abs_structure_Flack 1.00(13)
_refine_ls_extinction_method none
_refine_ls_goodness_of_fit_ref 1.018
_refine_ls_hydrogen_treatment mixed
_refine_ls_matrix_type full
_refine_ls_number_parameters 407
_refine_ls_number_reflns 6101
_refine_ls_number_restraints 2
_refine_ls_restrained_S_all 1.018
_refine_ls_R_factor_all 0.0679
_refine_ls_R_factor_gt 0.0512
_refine_ls_shift/su_max 0.001
_refine_ls_shift/su_mean 0.000
_refine_ls_structure_factor_coef Fsqd
_refine_ls_weighting_details 'calc w=1/[\s^2^(Fo^2^)+(0.0883P)^2^+1.3777P] where P=(Fo^2^+2Fc^2^)/3'
_refine_ls_weighting_scheme calc
_refine_ls_wR_factor_gt 0.1344
_refine_ls_wR_factor_ref 0.1490
_reflns_number_gt 4847
_reflns_number_total 6101
_reflns_threshold_expression >2sigma(I)
_cod_data_source_file om070154o.cif
_cod_data_source_block '[(C6F5)2BCH2Pt-Bu2NPh]'
_cod_original_cell_volume 3473.7(9)
_cod_original_sg_symbol_H-M Cc
_cod_database_code 4083655

loop_
_symmetry_equiv_pos_as_xyz
'x, y, z'
'x, -y, z+1/2'
'x+1/2, y+1/2, z'
'x+1/2, -y+1/2, z+1/2'

loop_
_atom_site_label
_atom_site_type_symbol
_atom_site_fract_x
_atom_site_fract_y
_atom_site_fract_z
_atom_site_U_iso_or_equiv
_atom_site_adp_type
_atom_site_occupancy
_atom_site_symmetry_multiplicity
_atom_site_calc_flag
_atom_site_refinement_flags
P1 P 0.50314(7) 0.37918(4) 0.66580(7) 0.0490(2) Uani 1 1 d .
N1 N 0.6339(2) 0.37726(12) 0.7098(2) 0.0458(6) Uani 1 1 d .
F1 F 0.5146(2) 0.23428(12) 0.9086(2) 0.0824(8) Uani 1 1 d .
F2 F 0.5585(3) 0.12202(13) 0.8907(3) 0.1096(11) Uani 1 1 d .
F3 F 0.7219(3) 0.08617(12) 0.7698(3) 0.1120(11) Uani 1 1 d .
F4 F 0.8386(2) 0.16592(13) 0.6666(2) 0.0924(8) Uani 1 1 d .
F5 F 0.79388(19) 0.27746(11) 0.6797(2) 0.0718(6) Uani 1 1 d .
F6 F 0.5051(2) 0.35823(14) 1.0179(2) 0.0838(7) Uani 1 1 d .
F7 F 0.6068(3) 0.37613(16) 1.2129(2) 0.1098(11) Uani 1 1 d .
F8 F 0.8263(3) 0.37535(13) 1.2406(2) 0.1048(11) Uani 1 1 d .
F9 F 0.9443(2) 0.35652(13) 1.0656(3) 0.0921(9) Uani 1 1 d .
F10 F 0.84347(18) 0.33529(11) 0.86871(19) 0.0728(6) Uani 1 1 d .
C1 C 0.4473(4) 0.45475(19) 0.6542(4) 0.0702(11) Uani 1 1 d .
C2 C 0.4389(6) 0.4780(3) 0.7699(5) 0.111(2) Uani 1 1 d .
H2A H 0.4101 0.5167 0.7662 0.166 Uiso 1 1 calc R
H2B H 0.5096 0.4784 0.8082 0.166 Uiso 1 1 calc R
H2C H 0.3915 0.4535 0.8081 0.166 Uiso 1 1 calc R
C3 C 0.3302(4) 0.4574(3) 0.6000(6) 0.0978(16) Uani 1 1 d .
H3A H 0.3061 0.4970 0.5964 0.147 Uiso 1 1 calc R
H3B H 0.2829 0.4351 0.6426 0.147 Uiso 1 1 calc R
H3C H 0.3288 0.4416 0.5272 0.147 Uiso 1 1 calc R
C4 C 0.5214(4) 0.4909(2) 0.5880(5) 0.0928(16) Uani 1 1 d .
H4A H 0.4938 0.5297 0.5812 0.139 Uiso 1 1 calc R
H4B H 0.5244 0.4742 0.5164 0.139 Uiso 1 1 calc R
H4C H 0.5930 0.4916 0.6245 0.139 Uiso 1 1 calc R
C5 C 0.4531(3) 0.33466(19) 0.5442(3) 0.0608(10) Uani 1 1 d .
C6 C 0.4696(4) 0.3631(2) 0.4327(3) 0.0781(13) Uani 1 1 d .
H6A H 0.4423 0.3379 0.3747 0.117 Uiso 1 1 calc R
H6B H 0.5456 0.3699 0.4267 0.117 Uiso 1 1 calc R
H6C H 0.4313 0.3994 0.4274 0.117 Uiso 1 1 calc R
C7 C 0.3306(4) 0.3216(3) 0.5501(4) 0.0874(14) Uani 1 1 d .
H7A H 0.3050 0.2987 0.4879 0.131 Uiso 1 1 calc R
H7B H 0.2909 0.3574 0.5500 0.131 Uiso 1 1 calc R
H7C H 0.3200 0.3006 0.6162 0.131 Uiso 1 1 calc R
C8 C 0.5093(4) 0.27511(19) 0.5516(4) 0.0733(12) Uani 1 1 d .
H8A H 0.4842 0.2519 0.4896 0.110 Uiso 1 1 calc R
H8B H 0.4924 0.2560 0.6178 0.110 Uiso 1 1 calc R
H8C H 0.5865 0.2803 0.5519 0.110 Uiso 1 1 calc R
C9 C 0.4788(3) 0.33894(19) 0.7849(3) 0.0592(9) Uani 1 1 d .
H9A H 0.4459 0.3614 0.8407 0.071 Uiso 1 1 calc R
H9B H 0.4401 0.3029 0.7701 0.071 Uiso 1 1 calc R
C10 C 0.6485(3) 0.26232(17) 0.7907(3) 0.0501(8) Uani 1 1 d .
C11 C 0.5931(3) 0.21955(18) 0.8441(3) 0.0610(10) Uani 1 1 d .
C12 C 0.6156(4) 0.16077(19) 0.8362(4) 0.0712(11) Uani 1 1 d .
C13 C 0.6969(4) 0.14274(19) 0.7761(4) 0.0737(13) Uani 1 1 d .
C14 C 0.7560(3) 0.18320(19) 0.7236(3) 0.0641(10) Uani 1 1 d .
C15 C 0.7316(3) 0.24124(17) 0.7325(3) 0.0546(9) Uani 1 1 d .
C16 C 0.6686(3) 0.34679(15) 0.9306(3) 0.0500(8) Uani 1 1 d .
C17 C 0.6145(4) 0.35679(19) 1.0231(3) 0.0629(10) Uani 1 1 d .
C18 C 0.6653(5) 0.36711(19) 1.1269(3) 0.0725(12) Uani 1 1 d .
C19 C 0.7749(5) 0.3669(2) 1.1406(3) 0.0759(13) Uani 1 1 d .
C20 C 0.8339(4) 0.35621(17) 1.0519(3) 0.0640(11) Uani 1 1 d .
C21 C 0.7810(3) 0.34621(17) 0.9509(3) 0.0570(9) Uani 1 1 d .
C22 C 0.7277(3) 0.41078(15) 0.6853(3) 0.0476(8) Uani 1 1 d .
C23 C 0.7687(3) 0.45470(16) 0.7582(3) 0.0611(10) Uani 1 1 d .
C24 C 0.8630(4) 0.4843(2) 0.7363(5) 0.0810(14) Uani 1 1 d .
H24A H 0.8906 0.5118 0.7865 0.097 Uiso 1 1 calc R
C25 C 0.9171(4) 0.4746(2) 0.6441(6) 0.0846(15) Uani 1 1 d .
C26 C 0.8746(3) 0.4335(2) 0.5726(4) 0.0718(12) Uani 1 1 d .
H26A H 0.9087 0.4272 0.5084 0.086 Uiso 1 1 calc R
C27 C 0.7834(3) 0.40069(17) 0.5905(3) 0.0534(8) Uani 1 1 d .
C28 C 0.7131(5) 0.4740(2) 0.8579(4) 0.0799(13) Uani 1 1 d .
H28A H 0.7551 0.5041 0.8952 0.120 Uiso 1 1 calc R
H28B H 0.7068 0.4417 0.9064 0.120 Uiso 1 1 calc R
H28C H 0.6420 0.4886 0.8355 0.120 Uiso 1 1 calc R
C29 C 1.0199(6) 0.5078(3) 0.6281(6) 0.123(2) Uiso 1 1 d .
H29A H 1.0477 0.4963 0.5602 0.185 Uiso 1 1 calc R
H29B H 1.0729 0.4996 0.6875 0.185 Uiso 1 1 calc R
H29C H 1.0045 0.5486 0.6262 0.185 Uiso 1 1 calc R
C30 C 0.7496(4) 0.3575(2) 0.5029(3) 0.0693(11) Uani 1 1 d .
H30A H 0.8000 0.3586 0.4469 0.104 Uiso 1 1 calc R
H30B H 0.6783 0.3670 0.4714 0.104 Uiso 1 1 calc R
H30C H 0.7489 0.3194 0.5342 0.104 Uiso 1 1 calc R
C31 C 0.1057(8) 0.3748(4) 0.8265(8) 0.148(3) Uiso 1 1 d .
H31A H 0.0768 0.4120 0.8282 0.178 Uiso 1 1 calc R
C32 C 0.1921(7) 0.3579(4) 0.9083(7) 0.140(3) Uiso 1 1 d .
H32A H 0.2198 0.3827 0.9636 0.168 Uiso 1 1 calc R
C33 C 0.2282(5) 0.3032(3) 0.8966(5) 0.0986(16) Uiso 1 1 d .
H33A H 0.2836 0.2898 0.9457 0.118 Uiso 1 1 calc R
C34 C 0.1886(6) 0.2681(3) 0.8189(6) 0.115(2) Uiso 1 1 d .
H34A H 0.2161 0.2306 0.8151 0.138 Uiso 1 1 calc R
C35 C 0.1053(7) 0.2861(4) 0.7414(7) 0.128(2) Uiso 1 1 d .
H35A H 0.0775 0.2618 0.6854 0.154 Uiso 1 1 calc R
C36 C 0.0691(8) 0.3390(4) 0.7524(7) 0.137(3) Uiso 1 1 d .
H36A H 0.0129 0.3515 0.7031 0.165 Uiso 1 1 calc R
B1 B 0.6122(3) 0.33107(19) 0.8071(3) 0.0472(9) Uani 1 1 d .

loop_
_atom_site_aniso_label
_atom_site_aniso_U_11
_atom_site_aniso_U_22
_atom_site_aniso_U_33
_atom_site_aniso_U_23
_atom_site_aniso_U_13
_atom_site_aniso_U_12
P1 0.0457(4) 0.0610(5) 0.0400(4) 0.0029(4) 0.0023(3) 0.0024(4)
N1 0.0475(16) 0.0506(16) 0.0392(14) -0.0001(12) 0.0031(12) -0.0011(12)
F1 0.0740(16) 0.0897(18) 0.0868(18) 0.0251(14) 0.0279(14) 0.0009(13)
F2 0.097(2) 0.0783(18) 0.153(3) 0.0360(18) 0.004(2) -0.0178(15)
F3 0.112(2) 0.0611(16) 0.158(3) -0.0157(17) -0.021(2) 0.0126(15)
F4 0.0898(18) 0.102(2) 0.0857(18) -0.0216(16) 0.0100(15) 0.0336(16)
F5 0.0665(14) 0.0839(16) 0.0677(13) 0.0071(12) 0.0233(11) 0.0088(12)
F6 0.0735(17) 0.126(2) 0.0548(14) -0.0046(13) 0.0227(12) 0.0043(15)
F7 0.152(3) 0.135(3) 0.0455(14) -0.0081(15) 0.0262(16) 0.010(2)
F8 0.159(3) 0.100(2) 0.0499(14) -0.0054(13) -0.0300(17) -0.0097(19)
F9 0.087(2) 0.0874(18) 0.095(2) -0.0095(15) -0.0344(16) 0.0008(14)
F10 0.0558(13) 0.0963(17) 0.0659(14) -0.0068(13) 0.0015(11) 0.0079(12)
C1 0.072(3) 0.064(2) 0.072(3) 0.001(2) -0.009(2) 0.018(2)
C2 0.126(5) 0.102(4) 0.102(4) -0.027(3) -0.004(4) 0.053(4)
C3 0.068(3) 0.099(4) 0.123(4) 0.003(3) -0.018(3) 0.028(3)
C4 0.087(4) 0.066(3) 0.123(4) 0.026(3) -0.006(3) 0.008(2)
C5 0.051(2) 0.079(3) 0.050(2) 0.0000(19) -0.0106(16) -0.0114(18)
C6 0.078(3) 0.106(4) 0.048(2) 0.001(2) -0.008(2) -0.004(3)
C7 0.058(3) 0.114(4) 0.087(3) 0.001(3) -0.010(2) -0.021(3)
C8 0.075(3) 0.070(3) 0.073(3) -0.013(2) -0.002(2) -0.016(2)
C9 0.053(2) 0.076(3) 0.049(2) 0.0072(18) 0.0101(17) 0.0035(18)
C10 0.0478(18) 0.062(2) 0.0390(16) 0.0012(16) -0.0037(14) 0.0011(16)
C11 0.055(2) 0.066(3) 0.060(2) 0.0083(19) -0.0039(18) -0.0047(18)
C12 0.064(3) 0.057(2) 0.090(3) 0.017(2) -0.007(2) -0.008(2)
C13 0.073(3) 0.053(2) 0.090(3) -0.008(2) -0.024(3) 0.010(2)
C14 0.061(2) 0.071(3) 0.058(2) -0.008(2) -0.0114(19) 0.016(2)
C15 0.056(2) 0.062(2) 0.0454(18) -0.0038(17) -0.0005(16) 0.0045(18)
C16 0.059(2) 0.0511(19) 0.0398(18) 0.0018(14) 0.0066(15) 0.0010(15)
C17 0.077(3) 0.069(2) 0.044(2) 0.0042(18) 0.0089(19) 0.006(2)
C18 0.110(4) 0.068(3) 0.040(2) -0.0059(18) 0.012(2) 0.006(2)
C19 0.117(4) 0.065(3) 0.042(2) 0.0022(19) -0.013(2) -0.002(2)
C20 0.074(3) 0.052(2) 0.062(2) 0.0050(18) -0.019(2) 0.0011(19)
C21 0.070(3) 0.057(2) 0.045(2) 0.0005(16) 0.0030(18) 0.0066(18)
C22 0.0469(18) 0.0461(19) 0.0489(18) 0.0066(15) -0.0018(15) 0.0012(14)
C23 0.063(2) 0.052(2) 0.066(2) 0.0028(18) -0.0120(19) 0.0020(18)
C24 0.062(3) 0.057(2) 0.119(4) 0.001(3) -0.022(3) -0.005(2)
C25 0.047(2) 0.062(3) 0.145(5) 0.015(3) 0.004(3) -0.005(2)
C26 0.052(2) 0.070(3) 0.095(3) 0.025(2) 0.017(2) 0.0073(19)
C27 0.0465(18) 0.063(2) 0.0510(19) 0.0137(16) 0.0067(16) 0.0039(16)
C28 0.111(4) 0.061(3) 0.065(3) -0.012(2) -0.007(2) 0.006(2)
C30 0.070(3) 0.094(3) 0.045(2) -0.002(2) 0.0122(18) -0.005(2)
B1 0.042(2) 0.061(2) 0.0386(19) 0.0042(17) 0.0066(15) 0.0019(18)

loop_
_atom_type_symbol
_atom_type_description
_atom_type_scat_dispersion_real
_atom_type_scat_dispersion_imag
_atom_type_scat_source
C C 0.0033 0.0016 'International Tables Vol C Tables 4.2.6.8 and 6.1.1.4'
H H 0.0000 0.0000 'International Tables Vol C Tables 4.2.6.8 and 6.1.1.4'
B B 0.0013 0.0007 'International Tables Vol C Tables 4.2.6.8 and 6.1.1.4'
N N 0.0061 0.0033 'International Tables Vol C Tables 4.2.6.8 and 6.1.1.4'
F F 0.0171 0.0103 'International Tables Vol C Tables 4.2.6.8 and 6.1.1.4'
P P 0.1023 0.0942 'International Tables Vol C Tables 4.2.6.8 and 6.1.1.4'

loop_
_geom_angle_atom_site_label_1
_geom_angle_atom_site_label_2
_geom_angle_atom_site_label_3
_geom_angle
N1 P1 C9 86.59(16)
N1 P1 C5 119.76(16)
C9 P1 C5 107.5(2)
N1 P1 C1 113.07(18)
C9 P1 C1 117.7(2)
C5 P1 C1 110.56(19)
N1 P1 B1 43.23(14)
C9 P1 B1 44.07(15)
C5 P1 B1 117.11(17)
C1 P1 B1 132.20(17)
C22 N1 B1 132.8(3)
C22 N1 P1 133.9(2)
B1 N1 P1 92.56(19)
C4 C1 C2 112.9(5)
C4 C1 C3 109.4(4)
C2 C1 C3 104.9(4)
C4 C1 P1 108.5(3)
C2 C1 P1 107.8(3)
C3 C1 P1 113.3(3)
C8 C5 C6 110.0(4)
C8 C5 C7 105.2(4)
C6 C5 C7 108.6(4)
C8 C5 P1 108.8(3)
C6 C5 P1 114.3(3)
C7 C5 P1 109.5(3)
B1 C9 P1 87.9(2)
C15 C10 C11 113.8(4)
C15 C10 B1 128.0(3)
C11 C10 B1 118.2(3)
F1 C11 C12 116.5(4)
F1 C11 C10 120.1(4)
C12 C11 C10 123.5(4)
F2 C12 C13 120.2(4)
F2 C12 C11 119.9(4)
C13 C12 C11 119.8(4)
F3 C13 C12 120.8(5)
F3 C13 C14 120.0(5)
C12 C13 C14 119.2(4)
F4 C14 C13 119.6(4)
F4 C14 C15 120.6(4)
C13 C14 C15 119.7(4)
F5 C15 C14 115.6(3)
F5 C15 C10 120.5(3)
C14 C15 C10 123.9(4)
C17 C16 C21 113.2(3)
C17 C16 B1 126.2(3)
C21 C16 B1 120.4(3)
F6 C17 C16 120.8(4)
F6 C17 C18 114.8(4)
C16 C17 C18 124.4(4)
F7 C18 C19 119.9(4)
F7 C18 C17 120.8(5)
C19 C18 C17 119.3(4)
F8 C19 C18 120.6(5)
F8 C19 C20 120.1(5)
C18 C19 C20 119.3(4)
F9 C20 C21 121.0(4)
F9 C20 C19 119.2(4)
C21 C20 C19 119.8(4)
F10 C21 C20 116.5(4)
F10 C21 C16 119.5(3)
C20 C21 C16 124.0(4)
C27 C22 C23 117.5(3)
C27 C22 N1 122.1(3)
C23 C22 N1 120.4(3)
C24 C23 C22 119.5(4)
C24 C23 C28 116.7(4)
C22 C23 C28 123.8(4)
C25 C24 C23 123.0(5)
C26 C25 C24 116.9(4)
C26 C25 C29 123.6(6)
C24 C25 C29 119.4(6)
C25 C26 C27 123.5(5)
C26 C27 C22 119.5(4)
C26 C27 C30 115.7(4)
C22 C27 C30 124.8(3)
C36 C31 C32 120.9(10)
C33 C32 C31 113.9(9)
C34 C33 C32 123.1(7)
C33 C34 C35 121.1(7)
C36 C35 C34 116.3(8)
C31 C36 C35 124.5(10)
N1 B1 C16 116.2(3)
N1 B1 C9 91.4(3)
C16 B1 C9 118.0(3)
N1 B1 C10 118.1(3)
C16 B1 C10 102.7(3)
C9 B1 C10 110.9(3)
N1 B1 P1 44.21(14)
C16 B1 P1 137.4(3)
C9 B1 P1 47.99(16)
C10 B1 P1 119.9(2)

loop_
_geom_bond_atom_site_label_1
_geom_bond_atom_site_label_2
_geom_bond_distance
P1 N1 1.664(3)
P1 C9 1.772(4)
P1 C5 1.874(4)
P1 C1 1.875(4)
P1 B1 2.384(4)
N1 C22 1.443(4)
N1 B1 1.635(5)
F1 C11 1.341(5)
F2 C12 1.346(5)
F3 C13 1.343(5)
F4 C14 1.339(5)
F5 C15 1.334(5)
F6 C17 1.348(5)
F7 C18 1.337(5)
F8 C19 1.349(5)
F9 C20 1.362(5)
F10 C21 1.337(4)
C1 C4 1.517(7)
C1 C2 1.525(7)
C1 C3 1.546(7)
C5 C8 1.538(6)
C5 C6 1.541(6)
C5 C7 1.549(6)
C9 B1 1.659(5)
C10 C15 1.381(5)
C10 C11 1.391(6)
C10 B1 1.663(6)
C11 C12 1.388(6)
C12 C13 1.354(7)
C13 C14 1.374(7)
C14 C15 1.378(6)
C16 C17 1.376(5)
C16 C21 1.391(5)
C16 B1 1.655(5)
C17 C18 1.394(6)
C18 C19 1.352(8)
C19 C20 1.373(7)
C20 C21 1.373(6)
C22 C27 1.412(5)
C22 C23 1.417(5)
C23 C24 1.393(6)
C23 C28 1.512(6)
C24 C25 1.371(8)
C25 C26 1.368(8)
C25 C29 1.508(8)
C26 C27 1.387(6)
C27 C30 1.499(6)
C31 C36 1.283(12)
C31 C32 1.459(13)
C32 C33 1.348(10)
C33 C34 1.315(9)
C34 C35 1.409(10)
C35 C36 1.309(11)
